data_2225494
loop_
_publ_author_name
'Meskini, Ihssan'
'Daoudi, Maria'
'Daran, Jean-Claude'
'Zouihri, Hafid'
'Kerbal, Abdelali'

_publ_section_title
;
 Diethyl 2-{(dibenzylamino)[4-(trifluoromethyl)phenyl]methyl}malonate
;
_journal_coeditor_code CV2702
_journal_issue 4
_journal_name_full 'Acta Crystallographica Section E'
_journal_page_first o961
_journal_page_last o962
_journal_paper_doi 10.1107/S1600536810010512
_journal_volume 66
_journal_year 2010
_chemical_formula_iupac 'C29 H30 F3 N O4'
_chemical_formula_moiety 'C29 H30 F3 N O4'
_chemical_formula_sum 'C29 H30 F3 N O4'
_chemical_formula_weight 513.54
_chemical_melting_point 375
_chemical_name_systematic
;
Diethyl 2-{(dibenzylamino)[4-(trifluoromethyl)phenyl]methyl}malonate
;
_space_group_IT_number 14
_symmetry_cell_setting monoclinic
_symmetry_space_group_name_Hall '-P 2ybc'
_symmetry_space_group_name_H-M 'P 1 21/c 1'
_atom_sites_solution_hydrogens geom
_atom_sites_solution_primary direct
_atom_sites_solution_secondary difmap
_audit_creation_method SHELXL-97
_cell_angle_alpha 90.00
_cell_angle_beta 96.8260(10)
_cell_angle_gamma 90.00
_cell_formula_units_Z 8
_cell_length_a 13.4131(3)
_cell_length_b 23.6608(5)
_cell_length_c 17.3769(3)
_cell_measurement_pressure 101
_cell_measurement_reflns_used 5382
_cell_measurement_temperature 296(2)
_cell_measurement_theta_max 25.4
_cell_measurement_theta_min 2.5
_cell_volume 5475.72(19)
_computing_cell_refinement 'SAINT (Bruker, 2007)'
_computing_data_collection 'APEX2 (Bruker, 2007)'
_computing_data_reduction 'SAINT (Bruker, 2007)'
_computing_molecular_graphics 'PLATON (Spek, 2009)'
_computing_publication_material 'publCIF (Westrip, 2010)'
_computing_structure_refinement 'SHELXL97 (Sheldrick, 2008)'
_computing_structure_solution 'SIR97 (Altomare <i>et al.</i>,  1999)'
_diffrn_ambient_temperature 296(2)
_diffrn_measured_fraction_theta_full 0.999
_diffrn_measured_fraction_theta_max 0.999
_diffrn_measurement_device_type 'Bruker APEXII CCD detector'
_diffrn_measurement_method '\w and \f'
_diffrn_radiation_monochromator graphite
_diffrn_radiation_source 'fine-focus sealed tube'
_diffrn_radiation_type MoK\a
_diffrn_radiation_wavelength 0.71073
_diffrn_reflns_av_R_equivalents 0.0409
_diffrn_reflns_av_sigmaI/netI 0.0293
_diffrn_reflns_limit_h_max 12
_diffrn_reflns_limit_h_min -16
_diffrn_reflns_limit_k_max 29
_diffrn_reflns_limit_k_min -29
_diffrn_reflns_limit_l_max 21
_diffrn_reflns_limit_l_min -21
_diffrn_reflns_number 74220
_diffrn_reflns_theta_full 26.00
_diffrn_reflns_theta_max 26.02
_diffrn_reflns_theta_min 2.66
_exptl_absorpt_coefficient_mu 0.096
_exptl_absorpt_correction_type none
_exptl_crystal_colour colourless
_exptl_crystal_density_diffrn 1.246
_exptl_crystal_density_method 'not measured'
_exptl_crystal_description Block
_exptl_crystal_F_000 2160
_exptl_crystal_size_max 0.43
_exptl_crystal_size_mid 0.25
_exptl_crystal_size_min 0.17
_refine_diff_density_max 0.511
_refine_diff_density_min -0.409
_refine_ls_extinction_method none
_refine_ls_goodness_of_fit_ref 1.022
_refine_ls_hydrogen_treatment constr
_refine_ls_matrix_type full
_refine_ls_number_parameters 709
_refine_ls_number_reflns 10790
_refine_ls_number_restraints 10
_refine_ls_restrained_S_all 1.028
_refine_ls_R_factor_all 0.1003
_refine_ls_R_factor_gt 0.0600
_refine_ls_shift/su_max 0.011
_refine_ls_shift/su_mean 0.000
_refine_ls_structure_factor_coef Fsqd
_refine_ls_weighting_details 'calc w=1/[\s^2^(Fo^2^)+(0.0764P)^2^+3.8750P] where P=(Fo^2^+2Fc^2^)/3'
_refine_ls_weighting_scheme calc
_refine_ls_wR_factor_gt 0.1519
_refine_ls_wR_factor_ref 0.1836
_reflns_number_gt 6912
_reflns_number_total 10790
_reflns_threshold_expression I>2\s(I)
_cod_data_source_file cv2702.cif
_cod_data_source_block I
_cod_original_sg_symbol_H-M 'P 21/c'
_cod_database_code 2225494
_cod_database_fobs_code 2225494

loop_
_symmetry_equiv_pos_as_xyz
'x, y, z'
'-x, y+1/2, -z+1/2'
'-x, -y, -z'
'x, -y-1/2, z-1/2'

loop_
_atom_site_type_symbol
_atom_site_label
_atom_site_fract_x
_atom_site_fract_y
_atom_site_fract_z
_atom_site_U_iso_or_equiv
_atom_site_adp_type
_atom_site_calc_flag
_atom_site_refinement_flags
_atom_site_occupancy
_atom_site_disorder_assembly
_atom_site_disorder_group
N N1 0.21351(13) 0.55799(8) 0.47972(11) 0.0377(5) Uani d . 1 . .
O O12 0.13397(17) 0.71894(10) 0.37972(14) 0.0757(6) Uani d . 1 . .
O O13 0.20149(13) 0.68514(8) 0.56473(11) 0.0531(5) Uani d . 1 . .
O O14 0.08360(14) 0.62505(9) 0.59701(11) 0.0610(5) Uani d . 1 . .
F F11 0.0021(2) 0.5779(2) 0.07329(13) 0.206(2) Uani d . 1 . .
F F12 0.0673(3) 0.49891(18) 0.09034(15) 0.1527(13) Uani d . 1 . .
F F13 0.1539(2) 0.56371(14) 0.05959(12) 0.1232(10) Uani d . 1 . .
C C11 0.18374(16) 0.60674(11) 0.42886(13) 0.0393(5) Uani d . 1 . .
H H11 0.2426 0.6315 0.4314 0.047 Uiso calc R 1 . .
C C12 0.13542(17) 0.51487(11) 0.48334(14) 0.0420(6) Uani d . 1 . .
H H12A 0.1268 0.4938 0.4351 0.050 Uiso calc R 1 . .
H H12B 0.0722 0.5332 0.4896 0.050 Uiso calc R 1 . .
C C13 0.30752(17) 0.53227(11) 0.46200(15) 0.0420(6) Uani d . 1 . .
H H13A 0.3020 0.5241 0.4069 0.050 Uiso calc R 1 . .
H H13B 0.3170 0.4967 0.4895 0.050 Uiso calc R 1 . .
C C14 0.10159(17) 0.64086(11) 0.46267(15) 0.0430(6) Uani d . 1 . .
H H14 0.0388 0.6194 0.4535 0.052 Uiso calc R 1 . .
C C111 0.15593(17) 0.59254(11) 0.34376(14) 0.0421(6) Uani d . 1 . .
C C112 0.06123(18) 0.57289(12) 0.31431(15) 0.0500(7) Uani d . 1 . .
H H112 0.0125 0.5679 0.3476 0.060 Uiso calc R 1 . .
C C113 0.0385(2) 0.56065(14) 0.23677(17) 0.0610(8) Uani d . 1 . .
H H113 -0.0254 0.5479 0.2181 0.073 Uiso calc R 1 . .
C C114 0.1102(2) 0.56730(14) 0.18657(16) 0.0592(8) Uani d . 1 . .
C C115 0.2050(2) 0.58634(14) 0.21465(16) 0.0585(8) Uani d . 1 . .
H H115 0.2537 0.5907 0.1813 0.070 Uiso calc R 1 . .
C C116 0.22705(19) 0.59887(12) 0.29234(15) 0.0491(6) Uani d . 1 . .
H H116 0.2909 0.6118 0.3107 0.059 Uiso calc R 1 . .
C C117 0.0831(3) 0.5552(2) 0.1027(2) 0.0897(13) Uani d . 1 . .
C C121 0.16261(17) 0.47463(11) 0.54984(14) 0.0434(6) Uani d . 1 . .
C C122 0.15670(18) 0.41678(12) 0.53886(16) 0.0490(6) Uani d . 1 . .
H H122 0.1359 0.4024 0.4898 0.059 Uiso calc R 1 . .
C C123 0.18166(19) 0.37990(13) 0.60070(19) 0.0573(8) Uani d . 1 . .
H H123 0.1769 0.3411 0.5928 0.069 Uiso calc R 1 . .
C C124 0.2131(2) 0.40070(16) 0.67316(19) 0.0644(9) Uani d . 1 . .
H H124 0.2303 0.3761 0.7143 0.077 Uiso calc R 1 . .
C C125 0.2192(2) 0.45806(15) 0.68468(17) 0.0618(8) Uani d . 1 . .
H H125 0.2406 0.4722 0.7338 0.074 Uiso calc R 1 . .
C C126 0.1940(2) 0.49465(13) 0.62428(16) 0.0530(7) Uani d . 1 . .
H H126 0.1979 0.5334 0.6331 0.064 Uiso calc R 1 . .
C C131 0.39848(16) 0.56895(11) 0.48345(14) 0.0387(5) Uani d . 1 . .
C C132 0.47653(18) 0.56848(12) 0.43764(16) 0.0495(6) Uani d . 1 . .
H H132 0.4706 0.5472 0.3924 0.059 Uiso calc R 1 . .
C C133 0.56274(19) 0.59933(15) 0.45864(18) 0.0619(8) Uani d . 1 . .
H H133 0.6148 0.5982 0.4278 0.074 Uiso calc R 1 . .
C C134 0.5725(2) 0.63169(14) 0.52458(19) 0.0622(8) Uani d . 1 . .
H H134 0.6306 0.6526 0.5383 0.075 Uiso calc R 1 . .
C C135 0.4952(2) 0.63286(13) 0.57037(17) 0.0573(7) Uani d . 1 . .
H H135 0.5011 0.6547 0.6152 0.069 Uiso calc R 1 . .
C C136 0.40904(18) 0.60163(12) 0.54986(15) 0.0476(6) Uani d . 1 . .
H H136 0.3575 0.6026 0.5812 0.057 Uiso calc R 1 . .
C C141 0.0843(2) 0.69809(13) 0.42430(18) 0.0564(7) Uani d . 1 A .
O O11 0.00554(18) 0.72241(10) 0.45047(17) 0.0879(8) Uani d D 1 . .
C C143 -0.0206(18) 0.7772(5) 0.4092(9) 0.099(5) Uani d PD 0.47 A 1
H H14A 0.0313 0.7881 0.3776 0.119 Uiso calc PR 0.47 A 1
H H14B -0.0840 0.7742 0.3762 0.119 Uiso calc PR 0.47 A 1
C C144 -0.0277(16) 0.8177(5) 0.4702(9) 0.217(11) Uani d PD 0.47 A 1
H H14C -0.0817 0.8073 0.4990 0.326 Uiso calc PR 0.47 A 1
H H14D -0.0403 0.8546 0.4481 0.326 Uiso calc PR 0.47 A 1
H H14E 0.0342 0.8182 0.5042 0.326 Uiso calc PR 0.47 A 1
C C14B -0.0790(11) 0.7854(5) 0.3714(8) 0.174(7) Uani d PD 0.53 A 2
H H14F -0.0454 0.7706 0.3300 0.261 Uiso calc PR 0.53 A 2
H H14G -0.0998 0.8236 0.3597 0.261 Uiso calc PR 0.53 A 2
H H14H -0.1368 0.7626 0.3773 0.261 Uiso calc PR 0.53 A 2
C C14A -0.0121(16) 0.7845(6) 0.4419(9) 0.113(6) Uani d PD 0.53 A 2
H H14I -0.0432 0.7999 0.4849 0.136 Uiso calc PR 0.53 A 2
H H14J 0.0496 0.8048 0.4368 0.136 Uiso calc PR 0.53 A 2
C C142 0.12649(18) 0.64860(12) 0.54960(16) 0.0463(6) Uani d . 1 . .
C C145 0.2325(2) 0.69825(15) 0.64581(18) 0.0685(9) Uani d . 1 . .
H H14K 0.3027 0.7090 0.6525 0.082 Uiso calc R 1 . .
H H14L 0.2249 0.6650 0.6772 0.082 Uiso calc R 1 . .
C C146 0.1703(3) 0.7456(2) 0.6722(3) 0.1027(14) Uani d . 1 . .
H H14M 0.1750 0.7779 0.6394 0.154 Uiso calc R 1 . .
H H14N 0.1945 0.7554 0.7248 0.154 Uiso calc R 1 . .
H H14O 0.1015 0.7338 0.6695 0.154 Uiso calc R 1 . .
N N2 0.38330(14) 0.41631(8) 0.17015(11) 0.0379(4) Uani d . 1 . .
O O22 0.66181(15) 0.44204(10) 0.08333(13) 0.0670(6) Uani d . 1 . .
O O23 0.54397(17) 0.32714(8) 0.10776(12) 0.0624(5) Uani d . 1 . .
O O24 0.54353(15) 0.31656(8) 0.23671(12) 0.0604(5) Uani d . 1 . .
F F21 0.4756(3) 0.71223(9) 0.11140(17) 0.1370(11) Uani d . 1 . .
F F22 0.56193(16) 0.70396(8) 0.22086(16) 0.1008(8) Uani d . 1 . .
F F23 0.40388(17) 0.69796(8) 0.21172(16) 0.1031(8) Uani d . 1 . .
C C21 0.47579(17) 0.44015(10) 0.14446(13) 0.0353(5) Uani d . 1 . .
H H21 0.4729 0.4318 0.0890 0.042 Uiso calc R 1 . .
C C22 0.29368(18) 0.43168(11) 0.11700(14) 0.0431(6) Uani d . 1 . .
H H22A 0.2941 0.4722 0.1082 0.052 Uiso calc R 1 . .
H H22B 0.2343 0.4228 0.1415 0.052 Uiso calc R 1 . .
C C23 0.36784(19) 0.42964(11) 0.25048(14) 0.0438(6) Uani d . 1 . .
H H23A 0.3486 0.4690 0.2539 0.053 Uiso calc R 1 . .
H H23B 0.4302 0.4241 0.2840 0.053 Uiso calc R 1 . .
C C24 0.56778(17) 0.40876(10) 0.18446(14) 0.0396(5) Uani d . 1 . .
H H24 0.5791 0.4205 0.2389 0.048 Uiso calc R 1 . .
C C211 0.48513(17) 0.50390(10) 0.15241(13) 0.0358(5) Uani d . 1 . .
C C212 0.51929(18) 0.53005(11) 0.22226(14) 0.0423(6) Uani d . 1 . .
H H212 0.5422 0.5081 0.2652 0.051 Uiso calc R 1 . .
C C213 0.5196(2) 0.58816(11) 0.22867(16) 0.0485(6) Uani d . 1 . .
H H213 0.5419 0.6051 0.2759 0.058 Uiso calc R 1 . .
C C214 0.4870(2) 0.62105(11) 0.16538(16) 0.0482(6) Uani d . 1 . .
C C215 0.4547(2) 0.59608(11) 0.09484(16) 0.0496(6) Uani d . 1 . .
H H215 0.4337 0.6183 0.0518 0.060 Uiso calc R 1 . .
C C216 0.45416(18) 0.53773(10) 0.08905(14) 0.0413(6) Uani d . 1 . .
H H216 0.4325 0.5209 0.0416 0.050 Uiso calc R 1 . .
C C217 0.4827(3) 0.68374(13) 0.1760(2) 0.0680(9) Uani d . 1 . .
C C221 0.28691(18) 0.40196(12) 0.04024(14) 0.0457(6) Uani d . 1 . .
C C222 0.2986(3) 0.34475(14) 0.03616(19) 0.0717(9) Uani d . 1 . .
H H222 0.3143 0.3239 0.0813 0.086 Uiso calc R 1 . .
C C223 0.2871(3) 0.31745(17) -0.0360(2) 0.0963(13) Uani d . 1 . .
H H223 0.2951 0.2785 -0.0389 0.116 Uiso calc R 1 . .
C C224 0.2639(3) 0.34860(19) -0.1022(2) 0.0919(12) Uani d . 1 . .
H H224 0.2568 0.3307 -0.1501 0.110 Uiso calc R 1 . .
C C225 0.2514(3) 0.40534(18) -0.09839(19) 0.0822(11) Uani d . 1 . .
H H225 0.2348 0.4261 -0.1436 0.099 Uiso calc R 1 . .
C C226 0.2631(2) 0.43214(14) -0.02777(16) 0.0599(8) Uani d . 1 . .
H H226 0.2549 0.4711 -0.0256 0.072 Uiso calc R 1 . .
C C231 0.28758(19) 0.39275(13) 0.27726(14) 0.0494(7) Uani d . 1 . .
C C232 0.2990(2) 0.33483(15) 0.2789(2) 0.0697(9) Uani d . 1 . .
H H232 0.3558 0.3183 0.2625 0.084 Uiso calc R 1 . .
C C233 0.2253(3) 0.30143(19) 0.3049(3) 0.1002(14) Uani d . 1 . .
H H233 0.2329 0.2624 0.3064 0.120 Uiso calc R 1 . .
C C234 0.1405(3) 0.3259(3) 0.3289(2) 0.1038(16) Uani d . 1 . .
H H234 0.0913 0.3032 0.3467 0.125 Uiso calc R 1 . .
C C235 0.1292(3) 0.3825(2) 0.3265(2) 0.0914(13) Uani d . 1 . .
H H235 0.0718 0.3989 0.3420 0.110 Uiso calc R 1 . .
C C236 0.2017(2) 0.41593(16) 0.30118(17) 0.0656(9) Uani d . 1 . .
H H236 0.1933 0.4549 0.3000 0.079 Uiso calc R 1 . .
C C242 0.55040(19) 0.34538(11) 0.18100(16) 0.0470(6) Uani d . 1 . .
C C241 0.66075(19) 0.42246(12) 0.14585(17) 0.0492(6) Uani d . 1 B .
O O21 0.74317(16) 0.40944(13) 0.19179(15) 0.0946(9) Uani d D 1 . .
C C243 0.8360(4) 0.4181(6) 0.1506(4) 0.090(3) Uani d PD 0.64 B 3
H H24A 0.8342 0.3933 0.1061 0.109 Uiso calc PR 0.64 B 3
H H24B 0.8398 0.4569 0.1332 0.109 Uiso calc PR 0.64 B 3
C C244 0.9203(4) 0.4050(5) 0.2061(4) 0.109(3) Uani d PD 0.64 B 3
H H24C 0.9181 0.4279 0.2515 0.163 Uiso calc PR 0.64 B 3
H H24D 0.9812 0.4125 0.1841 0.163 Uiso calc PR 0.64 B 3
H H24E 0.9180 0.3658 0.2201 0.163 Uiso calc PR 0.64 B 3
C C24A 0.8544(10) 0.4324(5) 0.1860(10) 0.128(8) Uani d PD 0.36 B 4
H H24F 0.8582 0.4645 0.1516 0.154 Uiso calc PR 0.36 B 4
H H24G 0.8952 0.4379 0.2354 0.154 Uiso calc PR 0.36 B 4
C C24B 0.8650(19) 0.3778(6) 0.1505(12) 0.146(8) Uani d PD 0.36 B 4
H H24H 0.8623 0.3486 0.1887 0.219 Uiso calc PR 0.36 B 4
H H24I 0.9283 0.3760 0.1300 0.219 Uiso calc PR 0.36 B 4
H H24J 0.8115 0.3724 0.1094 0.219 Uiso calc PR 0.36 B 4
C C245 0.5254(3) 0.26672(13) 0.0932(2) 0.0752(9) Uani d . 1 . .
H H24K 0.4916 0.2507 0.1346 0.090 Uiso calc R 1 . .
H H24L 0.4822 0.2618 0.0448 0.090 Uiso calc R 1 . .
C C246 0.6197(3) 0.23760(18) 0.0893(3) 0.1093(16) Uani d . 1 . .
H H24M 0.6521 0.2529 0.0475 0.164 Uiso calc R 1 . .
H H24N 0.6071 0.1980 0.0804 0.164 Uiso calc R 1 . .
H H24O 0.6623 0.2425 0.1372 0.164 Uiso calc R 1 . .

loop_
_atom_site_aniso_label
_atom_site_aniso_U_11
_atom_site_aniso_U_22
_atom_site_aniso_U_33
_atom_site_aniso_U_12
_atom_site_aniso_U_13
_atom_site_aniso_U_23
N1 0.0311(9) 0.0448(12) 0.0382(11) -0.0060(8) 0.0078(8) 0.0023(9)
O12 0.0774(14) 0.0694(15) 0.0820(16) 0.0023(12) 0.0158(12) 0.0264(13)
O13 0.0505(10) 0.0579(12) 0.0507(11) -0.0151(9) 0.0055(8) -0.0077(9)
O14 0.0595(11) 0.0743(14) 0.0534(12) -0.0140(10) 0.0245(9) -0.0069(10)
F11 0.151(3) 0.404(6) 0.0505(14) 0.166(3) -0.0337(15) -0.042(2)
F12 0.181(3) 0.202(4) 0.0710(17) -0.037(3) 0.0001(17) -0.051(2)
F13 0.1219(19) 0.206(3) 0.0443(12) 0.0100(19) 0.0196(12) -0.0045(14)
C11 0.0329(11) 0.0476(15) 0.0381(13) -0.0077(10) 0.0071(9) 0.0021(11)
C12 0.0366(12) 0.0497(15) 0.0395(13) -0.0102(10) 0.0034(10) 0.0022(11)
C13 0.0387(12) 0.0468(15) 0.0412(14) -0.0007(10) 0.0083(10) 0.0001(11)
C14 0.0328(11) 0.0484(15) 0.0481(15) -0.0059(10) 0.0066(10) -0.0027(12)
C111 0.0389(12) 0.0480(15) 0.0397(14) -0.0005(10) 0.0057(10) 0.0046(11)
C112 0.0386(13) 0.0710(19) 0.0407(14) -0.0045(12) 0.0063(10) -0.0025(13)
C113 0.0451(15) 0.088(2) 0.0486(17) -0.0009(14) -0.0007(12) -0.0074(15)
C114 0.0560(16) 0.082(2) 0.0394(15) 0.0115(15) 0.0029(12) -0.0009(14)
C115 0.0568(16) 0.077(2) 0.0440(16) 0.0044(14) 0.0159(13) 0.0072(14)
C116 0.0407(13) 0.0634(18) 0.0443(15) -0.0045(12) 0.0096(11) 0.0045(13)
C117 0.075(2) 0.147(4) 0.046(2) 0.022(2) 0.0023(17) -0.011(2)
C121 0.0347(12) 0.0536(17) 0.0428(14) -0.0089(11) 0.0078(10) 0.0037(12)
C122 0.0373(12) 0.0577(18) 0.0529(16) -0.0096(11) 0.0095(11) 0.0031(13)
C123 0.0419(14) 0.0547(18) 0.077(2) -0.0031(12) 0.0121(13) 0.0169(16)
C124 0.0469(15) 0.087(3) 0.060(2) -0.0028(15) 0.0057(13) 0.0303(18)
C125 0.0586(17) 0.083(2) 0.0435(16) -0.0127(15) 0.0039(13) 0.0119(16)
C126 0.0522(15) 0.0607(18) 0.0464(16) -0.0130(13) 0.0068(12) 0.0043(13)
C131 0.0328(11) 0.0470(15) 0.0365(13) 0.0011(10) 0.0049(9) 0.0065(11)
C132 0.0392(13) 0.0665(19) 0.0438(15) 0.0014(12) 0.0094(10) 0.0055(13)
C133 0.0362(14) 0.092(2) 0.0584(19) -0.0052(14) 0.0108(12) 0.0165(17)
C134 0.0393(14) 0.079(2) 0.066(2) -0.0162(13) -0.0054(13) 0.0145(17)
C135 0.0508(15) 0.066(2) 0.0523(17) -0.0068(13) -0.0070(12) -0.0023(14)
C136 0.0383(12) 0.0619(18) 0.0425(14) -0.0027(11) 0.0043(10) 0.0007(13)
C141 0.0518(16) 0.0537(18) 0.0621(19) -0.0016(13) 0.0002(13) 0.0017(15)
O11 0.0780(15) 0.0585(15) 0.131(2) 0.0232(12) 0.0290(15) 0.0073(14)
C143 0.138(11) 0.039(5) 0.118(15) 0.043(6) 0.009(11) 0.012(7)
C144 0.37(3) 0.088(9) 0.210(18) 0.103(13) 0.118(19) -0.023(10)
C14B 0.151(10) 0.088(8) 0.264(18) 0.005(7) -0.058(11) 0.077(10)
C14A 0.123(10) 0.126(14) 0.094(11) 0.051(9) 0.029(9) 0.015(8)
C142 0.0394(12) 0.0498(16) 0.0512(16) -0.0022(11) 0.0118(11) -0.0056(13)
C145 0.0693(19) 0.080(2) 0.0548(19) -0.0153(17) -0.0003(15) -0.0133(17)
C146 0.099(3) 0.116(4) 0.092(3) -0.004(3) 0.008(2) -0.053(3)
N2 0.0424(10) 0.0403(12) 0.0312(10) -0.0019(8) 0.0055(8) 0.0006(9)
O22 0.0570(12) 0.0791(15) 0.0675(14) -0.0012(10) 0.0181(10) 0.0241(12)
O23 0.0950(15) 0.0400(11) 0.0562(12) 0.0020(10) 0.0259(11) -0.0058(9)
O24 0.0768(13) 0.0461(12) 0.0600(13) 0.0070(9) 0.0149(10) 0.0181(10)
F21 0.262(4) 0.0399(12) 0.111(2) 0.0095(16) 0.031(2) 0.0165(12)
F22 0.0904(14) 0.0496(12) 0.161(2) -0.0121(10) 0.0093(14) -0.0315(13)
F23 0.0920(14) 0.0521(12) 0.171(2) 0.0132(10) 0.0404(15) -0.0288(13)
C21 0.0431(12) 0.0317(12) 0.0313(12) 0.0008(9) 0.0055(9) -0.0003(10)
C22 0.0436(13) 0.0460(15) 0.0390(14) -0.0009(11) 0.0018(10) -0.0003(11)
C23 0.0475(13) 0.0504(16) 0.0342(13) -0.0032(11) 0.0080(10) -0.0005(11)
C24 0.0459(13) 0.0351(14) 0.0379(13) 0.0039(10) 0.0056(10) 0.0015(10)
C211 0.0381(11) 0.0335(13) 0.0368(13) 0.0001(9) 0.0079(9) -0.0010(10)
C212 0.0508(14) 0.0379(14) 0.0377(14) -0.0028(11) 0.0027(10) 0.0006(11)
C213 0.0602(16) 0.0420(16) 0.0436(15) -0.0040(12) 0.0074(12) -0.0099(12)
C214 0.0569(15) 0.0334(14) 0.0567(17) 0.0008(11) 0.0160(12) -0.0040(12)
C215 0.0617(16) 0.0395(15) 0.0481(16) 0.0054(12) 0.0088(12) 0.0077(12)
C216 0.0528(14) 0.0375(14) 0.0341(13) 0.0022(11) 0.0073(10) 0.0004(10)
C217 0.082(2) 0.0404(17) 0.083(2) 0.0040(16) 0.0182(18) -0.0055(17)
C221 0.0477(14) 0.0494(16) 0.0393(14) -0.0060(11) 0.0025(11) -0.0033(12)
C222 0.099(2) 0.053(2) 0.058(2) -0.0020(17) -0.0138(17) -0.0064(15)
C223 0.136(4) 0.057(2) 0.087(3) 0.009(2) -0.020(2) -0.024(2)
C224 0.134(3) 0.090(3) 0.047(2) 0.010(2) -0.007(2) -0.020(2)
C225 0.116(3) 0.087(3) 0.0420(18) 0.000(2) 0.0004(18) 0.0004(18)
C226 0.0745(19) 0.062(2) 0.0422(16) -0.0043(15) 0.0022(13) 0.0014(14)
C231 0.0486(14) 0.066(2) 0.0333(13) -0.0115(13) 0.0039(11) 0.0043(12)
C232 0.0589(18) 0.073(2) 0.076(2) -0.0123(15) 0.0031(15) 0.0234(18)
C233 0.095(3) 0.088(3) 0.116(3) -0.030(2) 0.007(3) 0.043(3)
C234 0.081(3) 0.149(5) 0.083(3) -0.060(3) 0.019(2) 0.021(3)
C235 0.069(2) 0.145(4) 0.064(2) -0.038(2) 0.0262(17) -0.010(2)
C236 0.0579(17) 0.094(2) 0.0477(17) -0.0152(16) 0.0157(13) -0.0152(16)
C242 0.0521(14) 0.0379(15) 0.0528(17) 0.0074(11) 0.0134(12) 0.0034(13)
C241 0.0470(14) 0.0463(16) 0.0546(17) 0.0041(11) 0.0077(12) 0.0035(13)
O21 0.0449(12) 0.148(3) 0.0906(18) 0.0171(13) 0.0057(11) 0.0395(17)
C243 0.040(3) 0.169(9) 0.062(4) 0.010(4) 0.007(3) 0.016(5)
C244 0.058(4) 0.179(8) 0.093(5) 0.010(5) 0.022(3) 0.007(6)
C24A 0.148(16) 0.082(10) 0.131(14) 0.019(9) -0.083(12) 0.017(9)
C24B 0.21(2) 0.087(11) 0.155(18) 0.026(12) 0.063(16) -0.012(11)
C245 0.098(3) 0.0442(18) 0.085(2) 0.0035(17) 0.0177(19) -0.0142(17)
C246 0.085(3) 0.070(3) 0.171(5) 0.023(2) 0.007(3) -0.033(3)

loop_
_atom_type_symbol
_atom_type_description
_atom_type_scat_dispersion_real
_atom_type_scat_dispersion_imag
_atom_type_scat_source
C C 0.0033 0.0016 'International Tables Vol C Tables 4.2.6.8 and 6.1.1.4'
H H 0.0000 0.0000 'International Tables Vol C Tables 4.2.6.8 and 6.1.1.4'
N N 0.0061 0.0033 'International Tables Vol C Tables 4.2.6.8 and 6.1.1.4'
O O 0.0106 0.0060 'International Tables Vol C Tables 4.2.6.8 and 6.1.1.4'
F F 0.0171 0.0103 'International Tables Vol C Tables 4.2.6.8 and 6.1.1.4'

loop_
_geom_angle_atom_site_label_1
_geom_angle_atom_site_label_2
_geom_angle_atom_site_label_3
_geom_angle_site_symmetry_1
_geom_angle_site_symmetry_3
_geom_angle
_geom_angle_publ_flag
C13 N1 C12 . . 110.9(2) ?
C13 N1 C11 . . 112.11(17) ?
C12 N1 C11 . . 115.09(18) ?
C142 O13 C145 . . 116.9(2) ?
N1 C11 C111 . . 115.3(2) ?
N1 C11 C14 . . 109.64(18) ?
C111 C11 C14 . . 112.57(19) ?
N1 C11 H11 . . 106.2 ?
C111 C11 H11 . . 106.2 ?
C14 C11 H11 . . 106.2 ?
N1 C12 C121 . . 111.26(19) ?
N1 C12 H12A . . 109.4 ?
C121 C12 H12A . . 109.4 ?
N1 C12 H12B . . 109.4 ?
C121 C12 H12B . . 109.4 ?
H12A C12 H12B . . 108.0 ?
N1 C13 C131 . . 113.6(2) ?
N1 C13 H13A . . 108.8 ?
C131 C13 H13A . . 108.8 ?
N1 C13 H13B . . 108.8 ?
C131 C13 H13B . . 108.8 ?
H13A C13 H13B . . 107.7 ?
C141 C14 C142 . . 109.5(2) ?
C141 C14 C11 . . 112.3(2) ?
C142 C14 C11 . . 111.1(2) ?
C141 C14 H14 . . 107.9 ?
C142 C14 H14 . . 107.9 ?
C11 C14 H14 . . 107.9 ?
C116 C111 C112 . . 117.7(2) ?
C116 C111 C11 . . 119.6(2) ?
C112 C111 C11 . . 122.7(2) ?
C113 C112 C111 . . 121.1(2) ?
C113 C112 H112 . . 119.5 ?
C111 C112 H112 . . 119.5 ?
C112 C113 C114 . . 120.3(3) ?
C112 C113 H113 . . 119.9 ?
C114 C113 H113 . . 119.9 ?
C115 C114 C113 . . 119.6(3) ?
C115 C114 C117 . . 121.1(3) ?
C113 C114 C117 . . 119.2(3) ?
C116 C115 C114 . . 119.8(3) ?
C116 C115 H115 . . 120.1 ?
C114 C115 H115 . . 120.1 ?
C115 C116 C111 . . 121.5(2) ?
C115 C116 H116 . . 119.3 ?
C111 C116 H116 . . 119.3 ?
F11 C117 F13 . . 110.7(4) ?
F11 C117 F12 . . 104.0(4) ?
F13 C117 F12 . . 99.9(3) ?
F11 C117 C114 . . 114.4(3) ?
F13 C117 C114 . . 115.2(3) ?
F12 C117 C114 . . 111.1(4) ?
C122 C121 C126 . . 118.0(2) ?
C122 C121 C12 . . 121.0(2) ?
C126 C121 C12 . . 121.0(2) ?
C121 C122 C123 . . 120.6(3) ?
C121 C122 H122 . . 119.7 ?
C123 C122 H122 . . 119.7 ?
C124 C123 C122 . . 120.2(3) ?
C124 C123 H123 . . 119.9 ?
C122 C123 H123 . . 119.9 ?
C123 C124 C125 . . 119.7(3) ?
C123 C124 H124 . . 120.2 ?
C125 C124 H124 . . 120.2 ?
C126 C125 C124 . . 120.5(3) ?
C126 C125 H125 . . 119.8 ?
C124 C125 H125 . . 119.8 ?
C125 C126 C121 . . 121.0(3) ?
C125 C126 H126 . . 119.5 ?
C121 C126 H126 . . 119.5 ?
C136 C131 C132 . . 118.3(2) ?
C136 C131 C13 . . 121.9(2) ?
C132 C131 C13 . . 119.8(2) ?
C133 C132 C131 . . 120.6(3) ?
C133 C132 H132 . . 119.7 ?
C131 C132 H132 . . 119.7 ?
C134 C133 C132 . . 120.7(3) ?
C134 C133 H133 . . 119.7 ?
C132 C133 H133 . . 119.7 ?
C133 C134 C135 . . 119.3(3) ?
C133 C134 H134 . . 120.3 ?
C135 C134 H134 . . 120.3 ?
C134 C135 C136 . . 120.2(3) ?
C134 C135 H135 . . 119.9 ?
C136 C135 H135 . . 119.9 ?
C135 C136 C131 . . 120.9(2) ?
C135 C136 H136 . . 119.5 ?
C131 C136 H136 . . 119.5 ?
O12 C141 O11 . . 125.0(3) ?
O12 C141 C14 . . 126.2(3) ?
O11 C141 C14 . . 108.8(3) ?
C141 O11 C14A . . 121.0(9) ?
C141 O11 C143 . . 111.1(8) ?
C14A O11 C143 . . 22.8(9) ?
C144 C143 O11 . . 104.8(11) ?
C144 C143 H14A . . 110.8 ?
O11 C143 H14A . . 110.8 ?
C144 C143 H14B . . 110.8 ?
O11 C143 H14B . . 110.8 ?
H14A C143 H14B . . 108.9 ?
C14A C14B H14F . . 109.5 ?
C14A C14B H14G . . 109.5 ?
H14F C14B H14G . . 109.5 ?
C14A C14B H14H . . 109.5 ?
H14F C14B H14H . . 109.5 ?
H14G C14B H14H . . 109.5 ?
C14B C14A O11 . . 100.2(11) ?
C14B C14A H14I . . 111.7 ?
O11 C14A H14I . . 111.7 ?
C14B C14A H14J . . 111.7 ?
O11 C14A H14J . . 111.7 ?
H14I C14A H14J . . 109.5 ?
O14 C142 O13 . . 125.5(3) ?
O14 C142 C14 . . 124.2(2) ?
O13 C142 C14 . . 110.3(2) ?
O13 C145 C146 . . 110.5(3) ?
O13 C145 H14K . . 109.5 ?
C146 C145 H14K . . 109.5 ?
O13 C145 H14L . . 109.5 ?
C146 C145 H14L . . 109.5 ?
H14K C145 H14L . . 108.1 ?
C145 C146 H14M . . 109.5 ?
C145 C146 H14N . . 109.5 ?
H14M C146 H14N . . 109.5 ?
C145 C146 H14O . . 109.5 ?
H14M C146 H14O . . 109.5 ?
H14N C146 H14O . . 109.5 ?
C23 N2 C22 . . 110.25(19) ?
C23 N2 C21 . . 115.01(18) ?
C22 N2 C21 . . 111.59(18) ?
C242 O23 C245 . . 117.9(2) ?
N2 C21 C211 . . 114.48(18) ?
N2 C21 C24 . . 109.68(18) ?
C211 C21 C24 . . 112.74(19) ?
N2 C21 H21 . . 106.5 ?
C211 C21 H21 . . 106.5 ?
C24 C21 H21 . . 106.5 ?
N2 C22 C221 . . 113.6(2) ?
N2 C22 H22A . . 108.8 ?
C221 C22 H22A . . 108.8 ?
N2 C22 H22B . . 108.8 ?
C221 C22 H22B . . 108.8 ?
H22A C22 H22B . . 107.7 ?
N2 C23 C231 . . 110.9(2) ?
N2 C23 H23A . . 109.5 ?
C231 C23 H23A . . 109.5 ?
N2 C23 H23B . . 109.5 ?
C231 C23 H23B . . 109.5 ?
H23A C23 H23B . . 108.0 ?
C242 C24 C241 . . 108.9(2) ?
C242 C24 C21 . . 110.4(2) ?
C241 C24 C21 . . 110.8(2) ?
C242 C24 H24 . . 108.9 ?
C241 C24 H24 . . 108.9 ?
C21 C24 H24 . . 108.9 ?
C216 C211 C212 . . 118.3(2) ?
C216 C211 C21 . . 119.2(2) ?
C212 C211 C21 . . 122.4(2) ?
C213 C212 C211 . . 120.8(2) ?
C213 C212 H212 . . 119.6 ?
C211 C212 H212 . . 119.6 ?
C214 C213 C212 . . 120.1(2) ?
C214 C213 H213 . . 119.9 ?
C212 C213 H213 . . 119.9 ?
C213 C214 C215 . . 120.2(2) ?
C213 C214 C217 . . 118.4(3) ?
C215 C214 C217 . . 121.3(3) ?
C214 C215 C216 . . 119.3(2) ?
C214 C215 H215 . . 120.4 ?
C216 C215 H215 . . 120.4 ?
C215 C216 C211 . . 121.4(2) ?
C215 C216 H216 . . 119.3 ?
C211 C216 H216 . . 119.3 ?
F21 C217 F22 . . 106.9(3) ?
F21 C217 F23 . . 106.9(3) ?
F22 C217 F23 . . 105.0(3) ?
F21 C217 C214 . . 114.0(3) ?
F22 C217 C214 . . 112.8(3) ?
F23 C217 C214 . . 110.6(3) ?
C222 C221 C226 . . 118.9(3) ?
C222 C221 C22 . . 121.0(3) ?
C226 C221 C22 . . 120.0(3) ?
C221 C222 C223 . . 120.1(3) ?
C221 C222 H222 . . 119.9 ?
C223 C222 H222 . . 119.9 ?
C224 C223 C222 . . 119.5(4) ?
C224 C223 H223 . . 120.2 ?
C222 C223 H223 . . 120.2 ?
C225 C224 C223 . . 120.6(3) ?
C225 C224 H224 . . 119.7 ?
C223 C224 H224 . . 119.7 ?
C224 C225 C226 . . 119.9(3) ?
C224 C225 H225 . . 120.0 ?
C226 C225 H225 . . 120.0 ?
C225 C226 C221 . . 121.0(3) ?
C225 C226 H226 . . 119.5 ?
C221 C226 H226 . . 119.5 ?
C232 C231 C236 . . 118.8(3) ?
C232 C231 C23 . . 120.1(3) ?
C236 C231 C23 . . 121.0(3) ?
C231 C232 C233 . . 119.5(4) ?
C231 C232 H232 . . 120.2 ?
C233 C232 H232 . . 120.2 ?
C232 C233 C234 . . 120.3(4) ?
C232 C233 H233 . . 119.8 ?
C234 C233 H233 . . 119.8 ?
C235 C234 C233 . . 119.9(3) ?
C235 C234 H234 . . 120.0 ?
C233 C234 H234 . . 120.0 ?
C234 C235 C236 . . 120.2(4) ?
C234 C235 H235 . . 119.9 ?
C236 C235 H235 . . 119.9 ?
C235 C236 C231 . . 121.2(4) ?
C235 C236 H236 . . 119.4 ?
C231 C236 H236 . . 119.4 ?
O24 C242 O23 . . 125.7(3) ?
O24 C242 C24 . . 123.9(3) ?
O23 C242 C24 . . 110.4(2) ?
O22 C241 O21 . . 123.1(3) ?
O22 C241 C24 . . 126.1(2) ?
O21 C241 C24 . . 110.8(2) ?
C241 O21 C243 . . 110.9(3) ?
C241 O21 C24A . . 127.0(6) ?
C243 O21 C24A . . 26.5(5) ?
C244 C243 O21 . . 106.2(5) ?
C244 C243 H24A . . 110.5 ?
O21 C243 H24A . . 110.5 ?
C244 C243 H24B . . 110.5 ?
O21 C243 H24B . . 110.5 ?
H24A C243 H24B . . 108.7 ?
C24B C24A O21 . . 82.1(12) ?
C24B C24A H24F . . 114.9 ?
O21 C24A H24F . . 114.9 ?
C24B C24A H24G . . 114.9 ?
O21 C24A H24G . . 114.9 ?
H24F C24A H24G . . 112.0 ?
C246 C245 O23 . . 109.9(3) ?
C246 C245 H24K . . 109.7 ?
O23 C245 H24K . . 109.7 ?
C246 C245 H24L . . 109.7 ?
O23 C245 H24L . . 109.7 ?
H24K C245 H24L . . 108.2 ?
C245 C246 H24M . . 109.5 ?
C245 C246 H24N . . 109.5 ?
H24M C246 H24N . . 109.5 ?
C245 C246 H24O . . 109.5 ?
H24M C246 H24O . . 109.5 ?
H24N C246 H24O . . 109.5 ?

loop_
_geom_bond_atom_site_label_1
_geom_bond_atom_site_label_2
_geom_bond_site_symmetry_2
_geom_bond_distance
_geom_bond_publ_flag
N1 C13 . 1.465(3) ?
N1 C12 . 1.469(3) ?
N1 C11 . 1.479(3) ?
O12 C141 . 1.187(4) ?
O13 C142 . 1.329(3) ?
O13 C145 . 1.454(3) ?
O14 C142 . 1.197(3) ?
F11 C117 . 1.265(4) ?
F12 C117 . 1.361(6) ?
F13 C117 . 1.295(5) ?
C11 C111 . 1.519(3) ?
C11 C14 . 1.538(3) ?
C11 H11 . 0.9800 ?
C12 C121 . 1.508(4) ?
C12 H12A . 0.9700 ?
C12 H12B . 0.9700 ?
C13 C131 . 1.508(3) ?
C13 H13A . 0.9700 ?
C13 H13B . 0.9700 ?
C14 C141 . 1.515(4) ?
C14 C142 . 1.519(4) ?
C14 H14 . 0.9800 ?
C111 C116 . 1.391(3) ?
C111 C112 . 1.392(3) ?
C112 C113 . 1.377(4) ?
C112 H112 . 0.9300 ?
C113 C114 . 1.382(4) ?
C113 H113 . 0.9300 ?
C114 C115 . 1.382(4) ?
C114 C117 . 1.487(5) ?
C115 C116 . 1.380(4) ?
C115 H115 . 0.9300 ?
C116 H116 . 0.9300 ?
C121 C122 . 1.383(4) ?
C121 C126 . 1.395(4) ?
C122 C123 . 1.394(4) ?
C122 H122 . 0.9300 ?
C123 C124 . 1.371(4) ?
C123 H123 . 0.9300 ?
C124 C125 . 1.373(5) ?
C124 H124 . 0.9300 ?
C125 C126 . 1.372(4) ?
C125 H125 . 0.9300 ?
C126 H126 . 0.9300 ?
C131 C136 . 1.382(4) ?
C131 C132 . 1.389(3) ?
C132 C133 . 1.379(4) ?
C132 H132 . 0.9300 ?
C133 C134 . 1.371(4) ?
C133 H133 . 0.9300 ?
C134 C135 . 1.380(4) ?
C134 H134 . 0.9300 ?
C135 C136 . 1.382(4) ?
C135 H135 . 0.9300 ?
C136 H136 . 0.9300 ?
C141 O11 . 1.330(4) ?
O11 C14A . 1.492(12) ?
O11 C143 . 1.504(10) ?
C143 C144 . 1.440(13) ?
C143 H14A . 0.9700 ?
C143 H14B . 0.9700 ?
C144 H14C . 0.9600 ?
C144 H14D . 0.9600 ?
C144 H14E . 0.9600 ?
C14B C14A . 1.430(13) ?
C14B H14F . 0.9600 ?
C14B H14G . 0.9600 ?
C14B H14H . 0.9600 ?
C14A H14I . 0.9700 ?
C14A H14J . 0.9700 ?
C145 C146 . 1.501(5) ?
C145 H14K . 0.9700 ?
C145 H14L . 0.9700 ?
C146 H14M . 0.9600 ?
C146 H14N . 0.9600 ?
C146 H14O . 0.9600 ?
N2 C23 . 1.470(3) ?
N2 C22 . 1.472(3) ?
N2 C21 . 1.479(3) ?
O22 C241 . 1.183(3) ?
O23 C242 . 1.337(3) ?
O23 C245 . 1.468(4) ?
O24 C242 . 1.197(3) ?
F21 C217 . 1.302(4) ?
F22 C217 . 1.331(4) ?
F23 C217 . 1.332(4) ?
C21 C211 . 1.518(3) ?
C21 C24 . 1.534(3) ?
C21 H21 . 0.9800 ?
C22 C221 . 1.501(4) ?
C22 H22A . 0.9700 ?
C22 H22B . 0.9700 ?
C23 C231 . 1.502(3) ?
C23 H23A . 0.9700 ?
C23 H23B . 0.9700 ?
C24 C242 . 1.518(4) ?
C24 C241 . 1.520(4) ?
C24 H24 . 0.9800 ?
C211 C216 . 1.384(3) ?
C211 C212 . 1.391(3) ?
C212 C213 . 1.379(4) ?
C212 H212 . 0.9300 ?
C213 C214 . 1.376(4) ?
C213 H213 . 0.9300 ?
C214 C215 . 1.383(4) ?
C214 C217 . 1.497(4) ?
C215 C216 . 1.384(4) ?
C215 H215 . 0.9300 ?
C216 H216 . 0.9300 ?
C221 C222 . 1.366(4) ?
C221 C226 . 1.385(4) ?
C222 C223 . 1.402(5) ?
C222 H222 . 0.9300 ?
C223 C224 . 1.371(5) ?
C223 H223 . 0.9300 ?
C224 C225 . 1.355(5) ?
C224 H224 . 0.9300 ?
C225 C226 . 1.374(4) ?
C225 H225 . 0.9300 ?
C226 H226 . 0.9300 ?
C231 C232 . 1.379(5) ?
C231 C236 . 1.383(4) ?
C232 C233 . 1.383(5) ?
C232 H232 . 0.9300 ?
C233 C234 . 1.384(7) ?
C233 H233 . 0.9300 ?
C234 C235 . 1.349(7) ?
C234 H234 . 0.9300 ?
C235 C236 . 1.366(5) ?
C235 H235 . 0.9300 ?
C236 H236 . 0.9300 ?
C241 O21 . 1.321(3) ?
O21 C243 . 1.522(6) ?
O21 C24A . 1.602(14) ?
C243 C244 . 1.430(8) ?
C243 H24A . 0.9700 ?
C243 H24B . 0.9700 ?
C244 H24C . 0.9600 ?
C244 H24D . 0.9600 ?
C244 H24E . 0.9600 ?
C24A C24B . 1.447(12) ?
C24A H24F . 0.9700 ?
C24A H24G . 0.9700 ?
C24B H24H . 0.9600 ?
C24B H24I . 0.9600 ?
C24B H24J . 0.9600 ?
C245 C246 . 1.449(5) ?
C245 H24K . 0.9700 ?
C245 H24L . 0.9700 ?
C246 H24M . 0.9600 ?
C246 H24N . 0.9600 ?
C246 H24O . 0.9600 ?

loop_
_geom_hbond_atom_site_label_D
_geom_hbond_atom_site_label_H
_geom_hbond_atom_site_label_A
_geom_hbond_site_symmetry_A
_geom_hbond_distance_DH
_geom_hbond_distance_HA
_geom_hbond_distance_DA
_geom_hbond_angle_DHA
_geom_hbond_publ_flag
C226 H226 O22 3_665 0.93 2.60 3.323(4) 135 yes
C235 H235 O14 3_566 0.93 2.51 3.294(4) 142 yes
